data_7041614
loop_
_publ_author_name
'Wang, Yu-Ting'
'Gao, Bin-Bin'
'Wang, Fan'
'Liu, Shi-Yuan'
'Yu, Hong'
'Zhang, Wen-Hua'
'Lang, Jian-Ping'

_publ_section_title
;
 Palladium(ii) and palladium(ii)-silver(i) complexes with N-heterocyclic
 carbene and zwitterionic thiolate mixed ligands: synthesis, structural
 characterization and catalytic properties.
;
_journal_issue 6
_journal_name_full 'Dalton transactions (Cambridge, England : 2003)'
_journal_page_first 1832
_journal_page_last 1839
_journal_paper_doi 10.1039/c6dt04599e
_journal_volume 46
_journal_year 2017
_chemical_formula_moiety 'C28 H42 N6 Pd S2, 2(F6 P), C2 H3 N'
_chemical_formula_sum 'C30 H45 F12 N7 P2 Pd S2'
_chemical_formula_weight 964.19
_space_group_crystal_system monoclinic
_space_group_IT_number 14
_space_group_name_Hall '-P 2yn'
_space_group_name_H-M_alt 'P 1 21/n 1'
_symmetry_space_group_name_Hall '-P 2yn'
_symmetry_space_group_name_H-M 'P 1 21/n 1'
_atom_sites_solution_hydrogens geom
_audit_creation_method SHELXL-2013
_audit_update_record
;
2016-12-29 deposited with the CCDC.
2017-01-04 downloaded from the CCDC.
;
_cell_angle_alpha 90
_cell_angle_beta 92.608(2)
_cell_angle_gamma 90
_cell_formula_units_Z 4
_cell_length_a 15.2582(12)
_cell_length_b 8.1923(6)
_cell_length_c 32.518(2)
_cell_measurement_reflns_used 9703
_cell_measurement_temperature 193(2)
_cell_measurement_theta_max 27.45
_cell_measurement_theta_min 2.257
_cell_volume 4060.5(5)
_computing_cell_refinement 'Bruker D8 Quest'
_computing_data_collection 'Bruker D8 Quest'
_computing_data_reduction 'Bruker D8 Quest'
_computing_molecular_graphics 'SHELXL-2013 (Sheldrick, 2013)'
_computing_publication_material 'publCIF (Westrip, 2010)'
_computing_structure_refinement 'SHELXL-2013 (Sheldrick, 2013)'
_computing_structure_solution 'SHELXL-2013 (Sheldrick, 2013)'
_diffrn_ambient_temperature 193(2)
_diffrn_measured_fraction_theta_full 0.999
_diffrn_measured_fraction_theta_max 0.996
_diffrn_measurement_device_type 'Bruker D8 Quest'
_diffrn_measurement_method 'phi and omega scans'
_diffrn_radiation_type MoK\a
_diffrn_radiation_wavelength 0.71073
_diffrn_reflns_av_R_equivalents 0.0542
_diffrn_reflns_av_unetI/netI 0.0364
_diffrn_reflns_Laue_measured_fraction_full 0.999
_diffrn_reflns_Laue_measured_fraction_max 0.996
_diffrn_reflns_limit_h_max 19
_diffrn_reflns_limit_h_min -19
_diffrn_reflns_limit_k_max 10
_diffrn_reflns_limit_k_min -10
_diffrn_reflns_limit_l_max 42
_diffrn_reflns_limit_l_min -42
_diffrn_reflns_number 78699
_diffrn_reflns_point_group_measured_fraction_full 0.999
_diffrn_reflns_point_group_measured_fraction_max 0.996
_diffrn_reflns_theta_full 25.242
_diffrn_reflns_theta_max 27.526
_diffrn_reflns_theta_min 2.257
_diffrn_standards_decay_% 0
_diffrn_standards_interval_count 0
_diffrn_standards_interval_time 0
_diffrn_standards_number 0
_exptl_absorpt_coefficient_mu 0.726
_exptl_absorpt_correction_T_max 0.897
_exptl_absorpt_correction_T_min 0.840
_exptl_absorpt_correction_type multi-scan
_exptl_absorpt_process_details 'SADABS, Sheldrick, 2008'
_exptl_crystal_colour colourless
_exptl_crystal_density_diffrn 1.577
_exptl_crystal_description block
_exptl_crystal_F_000 1960
_exptl_crystal_size_max 0.250
_exptl_crystal_size_mid 0.200
_exptl_crystal_size_min 0.150
_refine_diff_density_max 1.013
_refine_diff_density_min -0.682
_refine_diff_density_rms 0.091
_refine_ls_extinction_method none
_refine_ls_goodness_of_fit_ref 1.027
_refine_ls_hydrogen_treatment constr
_refine_ls_matrix_type full
_refine_ls_number_parameters 498
_refine_ls_number_reflns 9329
_refine_ls_number_restraints 0
_refine_ls_restrained_S_all 1.027
_refine_ls_R_factor_all 0.0628
_refine_ls_R_factor_gt 0.0446
_refine_ls_shift/su_max 0.001
_refine_ls_shift/su_mean 0.000
_refine_ls_structure_factor_coef Fsqd
_refine_ls_weighting_details
;
 w=1/[\s^2^(Fo^2^)+(0.0350P)^2^+12.0601P]
 where P=(Fo^2^+2Fc^2^)/3
;
_refine_ls_weighting_scheme calc
_refine_ls_wR_factor_gt 0.0941
_refine_ls_wR_factor_ref 0.1012
_reflns_Friedel_coverage 0.000
_reflns_number_gt 7571
_reflns_number_total 9329
_reflns_threshold_expression 'I > 2\s(I)'
_cod_data_source_file c6dt04599e2.cif
_cod_data_source_block 3b
_cod_depositor_comments 'Adding full bibliography for 7041612--7041617.cif.'
_cod_original_cell_volume 4060.6(5)
_cod_database_code 7041614
_publcif_datablock.id {38ddd0ac-ebaa-4eb9-b741-cdc761f442f2}

_shelx_space_group_comment
;
The symmetry employed for this shelxl refinement is uniquely defined
by the following loop, which should always be used as a source of
symmetry information in preference to the above space-group names.
They are only intended as comments.
;
_shelx_estimated_absorpt_t_min 0.839
_shelx_estimated_absorpt_t_max 0.899
_shelxl_version_number 2013-2

loop_
_space_group_symop_operation_xyz
'x, y, z'
'-x+1/2, y+1/2, -z+1/2'
'-x, -y, -z'
'x-1/2, -y-1/2, z-1/2'

loop_
_atom_site_label
_atom_site_type_symbol
_atom_site_fract_x
_atom_site_fract_y
_atom_site_fract_z
_atom_site_U_iso_or_equiv
_atom_site_adp_type
_atom_site_occupancy
_atom_site_site_symmetry_order
_atom_site_calc_flag
_atom_site_refinement_flags_posn
_atom_site_refinement_flags_adp
Pd1 Pd 0.44739(2) 0.49048(3) 0.72205(2) 0.01471(7) Uani 1 1 d . .
S1 S 0.43950(5) 0.25106(10) 0.68286(3) 0.02238(18) Uani 1 1 d . .
S2 S 0.57302(5) 0.36231(10) 0.75280(3) 0.02117(17) Uani 1 1 d . .
P1 P 0.51099(6) 0.78935(12) 0.08519(3) 0.0271(2) Uani 1 1 d . .
P2 P 0.88093(6) 0.34569(11) 0.92569(3) 0.0252(2) Uani 1 1 d . .
F1 F 0.5314(2) 0.7677(5) 0.03887(8) 0.0757(10) Uani 1 1 d . .
F2 F 0.4413(2) 0.9252(4) 0.07367(11) 0.0781(10) Uani 1 1 d . .
F3 F 0.4375(2) 0.6528(4) 0.08047(10) 0.0747(9) Uani 1 1 d . .
F4 F 0.49202(19) 0.8053(4) 0.13319(8) 0.0588(7) Uani 1 1 d . .
F5 F 0.58136(18) 0.6516(3) 0.09804(8) 0.0509(7) Uani 1 1 d . .
F6 F 0.58494(19) 0.9235(3) 0.09144(9) 0.0648(9) Uani 1 1 d . .
F7 F 0.77784(16) 0.3285(4) 0.92126(8) 0.0623(8) Uani 1 1 d . .
F8 F 0.8752(3) 0.5298(3) 0.91020(11) 0.0838(11) Uani 1 1 d . .
F9 F 0.88630(18) 0.2881(4) 0.87936(7) 0.0576(8) Uani 1 1 d . .
F10 F 0.98406(15) 0.3656(4) 0.93073(8) 0.0531(7) Uani 1 1 d . .
F11 F 0.8878(2) 0.1632(3) 0.94060(10) 0.0705(9) Uani 1 1 d . .
F12 F 0.87560(16) 0.4031(4) 0.97224(7) 0.0554(7) Uani 1 1 d . .
N1 N 0.3313(2) 0.6615(4) 0.65751(10) 0.0323(7) Uani 1 1 d . .
N2 N 0.26075(18) 0.6147(4) 0.71179(9) 0.0267(6) Uani 1 1 d . .
N3 N 0.49550(18) 0.8364(3) 0.74495(9) 0.0232(6) Uani 1 1 d . .
N4 N 0.45137(17) 0.7081(3) 0.79742(8) 0.0202(6) Uani 1 1 d . .
N5 N 0.17724(19) 0.1923(3) 0.53750(8) 0.0226(6) Uani 1 1 d . .
N6 N 0.75500(18) 0.8721(4) 0.86144(9) 0.0236(6) Uani 1 1 d . .
N7 N 0.3209(3) 0.6862(6) 0.51442(16) 0.0703(13) Uani 1 1 d . .
C1 C 0.3401(2) 0.5960(4) 0.69542(10) 0.0212(7) Uani 1 1 d . .
C2 C 0.2468(3) 0.7184(5) 0.65037(15) 0.0465(12) Uani 1 1 d . .
H2 H 0.2243 0.7696 0.6259 0.056 Uiso 1 1 calc R U
C3 C 0.2027(3) 0.6886(5) 0.68384(15) 0.0392(10) Uani 1 1 d . .
H3 H 0.1428 0.7133 0.6878 0.047 Uiso 1 1 calc R U
C4 C 0.3978(3) 0.6582(6) 0.62662(13) 0.0474(12) Uani 1 1 d . .
H4A H 0.4484 0.5945 0.6370 0.071 Uiso 1 1 calc R U
H4B H 0.4164 0.7700 0.6208 0.071 Uiso 1 1 calc R U
H4C H 0.3731 0.6080 0.6013 0.071 Uiso 1 1 calc R U
C5 C 0.2364(2) 0.5523(5) 0.75136(13) 0.0380(9) Uani 1 1 d . .
H5A H 0.2882 0.5062 0.7660 0.057 Uiso 1 1 calc R U
H5B H 0.1917 0.4672 0.7472 0.057 Uiso 1 1 calc R U
H5C H 0.2127 0.6413 0.7677 0.057 Uiso 1 1 calc R U
C6 C 0.4660(2) 0.6901(4) 0.75718(10) 0.0186(6) Uani 1 1 d . .
C7 C 0.5006(2) 0.9449(4) 0.77768(12) 0.0289(8) Uani 1 1 d . .
H7 H 0.5202 1.0548 0.7770 0.035 Uiso 1 1 calc R U
C8 C 0.4726(2) 0.8653(4) 0.81028(11) 0.0258(7) Uani 1 1 d . .
H8 H 0.4681 0.9080 0.8373 0.031 Uiso 1 1 calc R U
C9 C 0.5264(3) 0.8686(5) 0.70378(12) 0.0360(9) Uani 1 1 d . .
H9A H 0.5437 0.7656 0.6911 0.054 Uiso 1 1 calc R U
H9B H 0.5770 0.9423 0.7059 0.054 Uiso 1 1 calc R U
H9C H 0.4792 0.9194 0.6868 0.054 Uiso 1 1 calc R U
C10 C 0.4261(2) 0.5769(4) 0.82487(11) 0.0275(8) Uani 1 1 d . .
H10A H 0.4386 0.4712 0.8123 0.041 Uiso 1 1 calc R U
H10B H 0.3633 0.5847 0.8295 0.041 Uiso 1 1 calc R U
H10C H 0.4595 0.5866 0.8512 0.041 Uiso 1 1 calc R U
C11 C 0.3586(2) 0.2355(4) 0.64257(9) 0.0182(6) Uani 1 1 d . .
C12 C 0.3804(2) 0.1500(5) 0.60713(11) 0.0281(8) Uani 1 1 d . .
H12 H 0.4374 0.1040 0.6059 0.034 Uiso 1 1 calc R U
C13 C 0.3216(2) 0.1305(5) 0.57386(11) 0.0314(8) Uani 1 1 d . .
H13 H 0.3380 0.0709 0.5504 0.038 Uiso 1 1 calc R U
C14 C 0.2388(2) 0.1982(4) 0.57505(9) 0.0201(7) Uani 1 1 d . .
C15 C 0.2148(2) 0.2800(4) 0.60982(10) 0.0218(7) Uani 1 1 d . .
H15 H 0.1577 0.3258 0.6108 0.026 Uiso 1 1 calc R U
C16 C 0.2736(2) 0.2959(4) 0.64347(10) 0.0230(7) Uani 1 1 d . .
H16 H 0.2553 0.3491 0.6676 0.028 Uiso 1 1 calc R U
C17 C 0.1861(2) 0.0347(5) 0.51424(11) 0.0312(8) Uani 1 1 d . .
H17A H 0.1433 0.0327 0.4908 0.047 Uiso 1 1 calc R U
H17B H 0.1751 -0.0574 0.5325 0.047 Uiso 1 1 calc R U
H17C H 0.2455 0.0262 0.5042 0.047 Uiso 1 1 calc R U
C18 C 0.0827(2) 0.2073(5) 0.54813(11) 0.0307(8) Uani 1 1 d . .
H18A H 0.0731 0.3138 0.5609 0.046 Uiso 1 1 calc R U
H18B H 0.0683 0.1204 0.5674 0.046 Uiso 1 1 calc R U
H18C H 0.0451 0.1974 0.5230 0.046 Uiso 1 1 calc R U
C19 C 0.2003(3) 0.3330(5) 0.50997(12) 0.0404(10) Uani 1 1 d . .
H19A H 0.2618 0.3238 0.5028 0.061 Uiso 1 1 calc R U
H19B H 0.1915 0.4362 0.5244 0.061 Uiso 1 1 calc R U
H19C H 0.1625 0.3302 0.4848 0.061 Uiso 1 1 calc R U
C20 C 0.6314(2) 0.5045(4) 0.78460(10) 0.0200(6) Uani 1 1 d . .
C21 C 0.6724(2) 0.6398(4) 0.76810(10) 0.0216(7) Uani 1 1 d . .
H21 H 0.6720 0.6522 0.7390 0.026 Uiso 1 1 calc R U
C22 C 0.7136(2) 0.7564(4) 0.79289(10) 0.0233(7) Uani 1 1 d . .
H22 H 0.7414 0.8475 0.7810 0.028 Uiso 1 1 calc R U
C23 C 0.7139(2) 0.7392(4) 0.83525(10) 0.0194(7) Uani 1 1 d . .
C24 C 0.6784(2) 0.6013(4) 0.85242(10) 0.0255(7) Uani 1 1 d . .
H24 H 0.6818 0.5863 0.8814 0.031 Uiso 1 1 calc R U
C25 C 0.6375(2) 0.4841(4) 0.82691(10) 0.0244(7) Uani 1 1 d . .
H25 H 0.6136 0.3889 0.8388 0.029 Uiso 1 1 calc R U
C26 C 0.7394(3) 0.8526(5) 0.90645(11) 0.0350(9) Uani 1 1 d . .
H26A H 0.7653 0.7496 0.9164 0.053 Uiso 1 1 calc R U
H26B H 0.6762 0.8517 0.9105 0.053 Uiso 1 1 calc R U
H26C H 0.7666 0.9437 0.9218 0.053 Uiso 1 1 calc R U
C27 C 0.8527(2) 0.8738(5) 0.85623(12) 0.0322(8) Uani 1 1 d . .
H27A H 0.8644 0.8928 0.8272 0.048 Uiso 1 1 calc R U
H27B H 0.8777 0.7685 0.8650 0.048 Uiso 1 1 calc R U
H27C H 0.8795 0.9611 0.8731 0.048 Uiso 1 1 calc R U
C28 C 0.7167(3) 1.0361(4) 0.84846(13) 0.0349(9) Uani 1 1 d . .
H28A H 0.7312 1.0593 0.8200 0.052 Uiso 1 1 calc R U
H28B H 0.7412 1.1217 0.8666 0.052 Uiso 1 1 calc R U
H28C H 0.6528 1.0333 0.8504 0.052 Uiso 1 1 calc R U
C29 C 0.4635(3) 0.7026(6) 0.47495(14) 0.0504(12) Uani 1 1 d . .
H29A H 0.4567 0.6367 0.4499 0.076 Uiso 1 1 calc R U
H29B H 0.5128 0.6607 0.4922 0.076 Uiso 1 1 calc R U
H29C H 0.4748 0.8164 0.4676 0.076 Uiso 1 1 calc R U
C30 C 0.3842(4) 0.6937(6) 0.49733(15) 0.0491(12) Uani 1 1 d . .

loop_
_atom_site_aniso_label
_atom_site_aniso_U_11
_atom_site_aniso_U_22
_atom_site_aniso_U_33
_atom_site_aniso_U_23
_atom_site_aniso_U_13
_atom_site_aniso_U_12
Pd1 0.01375(11) 0.01329(11) 0.01702(11) 0.00020(9) 0.00003(8) 0.00041(10)
S1 0.0205(4) 0.0202(4) 0.0259(4) -0.0065(3) -0.0054(3) 0.0039(3)
S2 0.0200(4) 0.0158(4) 0.0270(4) -0.0032(3) -0.0068(3) 0.0025(3)
P1 0.0228(5) 0.0297(5) 0.0284(5) -0.0044(4) -0.0016(4) -0.0020(4)
P2 0.0267(5) 0.0242(5) 0.0250(5) -0.0031(4) 0.0039(4) -0.0023(4)
F1 0.081(2) 0.121(3) 0.0249(13) -0.0023(16) 0.0008(13) 0.020(2)
F2 0.0619(19) 0.069(2) 0.101(3) -0.0049(19) -0.0257(18) 0.0360(17)
F3 0.0560(18) 0.081(2) 0.086(2) -0.0120(18) -0.0136(16) -0.0344(17)
F4 0.075(2) 0.0625(18) 0.0403(14) -0.0092(13) 0.0151(13) -0.0067(15)
F5 0.0583(16) 0.0386(14) 0.0541(16) 0.0015(12) -0.0168(13) 0.0083(12)
F6 0.0629(18) 0.0507(16) 0.078(2) 0.0278(15) -0.0219(15) -0.0317(14)
F7 0.0262(13) 0.112(3) 0.0486(15) -0.0168(16) -0.0010(11) -0.0050(15)
F8 0.121(3) 0.0328(15) 0.093(2) 0.0125(15) -0.043(2) -0.0006(17)
F9 0.0635(18) 0.081(2) 0.0288(13) -0.0154(13) 0.0131(12) -0.0196(15)
F10 0.0307(13) 0.079(2) 0.0497(15) -0.0072(14) 0.0098(11) -0.0142(13)
F11 0.105(3) 0.0270(13) 0.077(2) 0.0101(13) -0.0274(18) -0.0113(15)
F12 0.0403(14) 0.093(2) 0.0339(13) -0.0268(14) 0.0071(11) -0.0044(14)
N1 0.0296(17) 0.0316(17) 0.0345(17) 0.0124(14) -0.0105(13) -0.0038(14)
N2 0.0177(14) 0.0226(15) 0.0393(17) -0.0044(13) -0.0054(12) 0.0033(12)
N3 0.0233(15) 0.0160(13) 0.0305(15) 0.0017(11) 0.0024(12) 0.0024(11)
N4 0.0190(14) 0.0184(13) 0.0231(14) -0.0044(11) 0.0013(11) 0.0010(11)
N5 0.0269(15) 0.0237(14) 0.0169(13) -0.0008(11) -0.0021(11) -0.0049(12)
N6 0.0170(14) 0.0271(15) 0.0265(15) -0.0083(12) -0.0004(11) -0.0027(12)
N7 0.076(3) 0.056(3) 0.079(3) 0.008(2) 0.004(3) -0.018(3)
C1 0.0197(16) 0.0162(15) 0.0273(17) -0.0014(13) -0.0046(13) 0.0009(13)
C2 0.039(2) 0.033(2) 0.065(3) 0.014(2) -0.029(2) 0.0008(19)
C3 0.0220(19) 0.0255(19) 0.069(3) -0.0029(19) -0.0161(19) 0.0055(16)
C4 0.048(3) 0.061(3) 0.033(2) 0.022(2) -0.0043(19) -0.013(2)
C5 0.0204(19) 0.052(3) 0.043(2) -0.0114(19) 0.0078(16) 0.0008(17)
C6 0.0146(15) 0.0145(15) 0.0265(17) -0.0008(12) -0.0008(12) 0.0047(12)
C7 0.0259(19) 0.0147(15) 0.046(2) -0.0054(15) -0.0005(16) 0.0013(14)
C8 0.0218(17) 0.0202(17) 0.0353(19) -0.0104(15) 0.0008(14) 0.0021(14)
C9 0.050(3) 0.0225(18) 0.036(2) 0.0090(16) 0.0091(18) -0.0024(17)
C10 0.034(2) 0.0242(18) 0.0246(17) -0.0040(14) 0.0041(15) -0.0040(15)
C11 0.0184(15) 0.0175(15) 0.0187(15) 0.0001(12) 0.0007(12) -0.0022(13)
C12 0.0202(17) 0.035(2) 0.0287(18) -0.0065(15) -0.0002(14) 0.0076(15)
C13 0.030(2) 0.041(2) 0.0239(18) -0.0148(16) 0.0032(15) 0.0054(17)
C14 0.0242(17) 0.0216(16) 0.0142(15) -0.0003(12) -0.0023(12) -0.0057(13)
C15 0.0147(15) 0.0249(17) 0.0259(17) -0.0019(14) 0.0014(13) 0.0013(13)
C16 0.0215(17) 0.0256(17) 0.0223(16) -0.0066(14) 0.0043(13) -0.0017(14)
C17 0.032(2) 0.034(2) 0.0273(18) -0.0114(15) -0.0008(15) -0.0042(16)
C18 0.0238(18) 0.041(2) 0.0267(18) -0.0040(16) -0.0067(15) 0.0019(16)
C19 0.053(3) 0.038(2) 0.029(2) 0.0129(17) -0.0096(18) -0.017(2)
C20 0.0163(15) 0.0179(15) 0.0255(16) -0.0023(13) -0.0021(12) 0.0047(13)
C21 0.0196(16) 0.0246(17) 0.0209(16) -0.0007(13) 0.0031(13) -0.0021(14)
C22 0.0210(17) 0.0228(17) 0.0264(17) 0.0002(14) 0.0044(13) -0.0054(14)
C23 0.0114(14) 0.0227(16) 0.0239(16) -0.0057(13) -0.0015(12) 0.0004(13)
C24 0.0286(19) 0.0287(18) 0.0187(16) 0.0013(14) -0.0032(14) -0.0011(15)
C25 0.0247(17) 0.0191(16) 0.0286(17) 0.0036(14) -0.0070(13) -0.0066(14)
C26 0.036(2) 0.041(2) 0.0280(19) -0.0130(17) 0.0031(16) -0.0037(18)
C27 0.0169(17) 0.042(2) 0.038(2) -0.0095(17) -0.0011(15) -0.0075(16)
C28 0.036(2) 0.0212(18) 0.046(2) -0.0074(16) -0.0070(18) 0.0006(16)
C29 0.055(3) 0.045(3) 0.050(3) 0.008(2) -0.014(2) -0.003(2)
C30 0.067(3) 0.037(2) 0.042(3) 0.005(2) -0.017(2) -0.012(2)

loop_
_atom_type_symbol
_atom_type_description
_atom_type_scat_dispersion_real
_atom_type_scat_dispersion_imag
_atom_type_scat_source
C C 0.0033 0.0016 'International Tables Vol C Tables 4.2.6.8 and 6.1.1.4'
H H 0.0000 0.0000 'International Tables Vol C Tables 4.2.6.8 and 6.1.1.4'
N N 0.0061 0.0033 'International Tables Vol C Tables 4.2.6.8 and 6.1.1.4'
F F 0.0171 0.0103 'International Tables Vol C Tables 4.2.6.8 and 6.1.1.4'
P P 0.1023 0.0942 'International Tables Vol C Tables 4.2.6.8 and 6.1.1.4'
S S 0.1246 0.1234 'International Tables Vol C Tables 4.2.6.8 and 6.1.1.4'
Pd Pd -0.9988 1.0072 'International Tables Vol C Tables 4.2.6.8 and 6.1.1.4'

loop_
_geom_angle_atom_site_label_1
_geom_angle_atom_site_label_2
_geom_angle_atom_site_label_3
_geom_angle
C6 Pd1 C1 89.22(13)
C6 Pd1 S1 174.53(9)
C1 Pd1 S1 96.03(9)
C6 Pd1 S2 91.71(9)
C1 Pd1 S2 179.06(10)
S1 Pd1 S2 83.04(3)
C11 S1 Pd1 118.85(11)
C20 S2 Pd1 109.32(11)
F1 P1 F2 90.73(19)
F1 P1 F6 91.75(19)
F2 P1 F6 90.54(18)
F1 P1 F3 89.86(19)
F2 P1 F3 90.49(19)
F6 P1 F3 178.07(17)
F1 P1 F5 90.64(16)
F2 P1 F5 178.63(18)
F6 P1 F5 89.45(15)
F3 P1 F5 89.48(17)
F1 P1 F4 177.82(18)
F2 P1 F4 91.39(18)
F6 P1 F4 88.72(16)
F3 P1 F4 89.62(17)
F5 P1 F4 87.24(15)
F11 P2 F7 89.72(19)
F11 P2 F10 90.83(17)
F7 P2 F10 178.93(17)
F11 P2 F9 90.26(17)
F7 P2 F9 88.91(15)
F10 P2 F9 92.00(14)
F11 P2 F12 89.61(17)
F7 P2 F12 91.11(14)
F10 P2 F12 87.97(14)
F9 P2 F12 179.9(2)
F11 P2 F8 179.2(2)
F7 P2 F8 90.9(2)
F10 P2 F8 88.57(19)
F9 P2 F8 89.17(18)
F12 P2 F8 90.95(18)
C1 N1 C2 110.0(3)
C1 N1 C4 125.4(3)
C2 N1 C4 124.3(3)
C1 N2 C3 110.5(3)
C1 N2 C5 125.4(3)
C3 N2 C5 123.8(3)
C6 N3 C7 110.6(3)
C6 N3 C9 123.8(3)
C7 N3 C9 125.3(3)
C6 N4 C8 110.4(3)
C6 N4 C10 125.0(3)
C8 N4 C10 124.3(3)
C18 N5 C17 107.1(3)
C18 N5 C14 112.3(3)
C17 N5 C14 111.6(3)
C18 N5 C19 109.0(3)
C17 N5 C19 109.1(3)
C14 N5 C19 107.6(3)
C26 N6 C23 113.2(3)
C26 N6 C27 108.2(3)
C23 N6 C27 109.4(3)
C26 N6 C28 106.8(3)
C23 N6 C28 109.8(3)
C27 N6 C28 109.3(3)
N1 C1 N2 105.1(3)
N1 C1 Pd1 127.7(3)
N2 C1 Pd1 127.2(2)
C3 C2 N1 107.7(4)
C3 C2 H2 126.1
N1 C2 H2 126.1
C2 C3 N2 106.6(3)
C2 C3 H3 126.7
N2 C3 H3 126.7
N1 C4 H4A 109.5
N1 C4 H4B 109.5
H4A C4 H4B 109.5
N1 C4 H4C 109.5
H4A C4 H4C 109.5
H4B C4 H4C 109.5
N2 C5 H5A 109.5
N2 C5 H5B 109.5
H5A C5 H5B 109.5
N2 C5 H5C 109.5
H5A C5 H5C 109.5
H5B C5 H5C 109.5
N4 C6 N3 105.2(3)
N4 C6 Pd1 128.1(2)
N3 C6 Pd1 126.7(2)
C8 C7 N3 106.8(3)
C8 C7 H7 126.6
N3 C7 H7 126.6
C7 C8 N4 107.1(3)
C7 C8 H8 126.5
N4 C8 H8 126.5
N3 C9 H9A 109.5
N3 C9 H9B 109.5
H9A C9 H9B 109.5
N3 C9 H9C 109.5
H9A C9 H9C 109.5
H9B C9 H9C 109.5
N4 C10 H10A 109.5
N4 C10 H10B 109.5
H10A C10 H10B 109.5
N4 C10 H10C 109.5
H10A C10 H10C 109.5
H10B C10 H10C 109.5
C16 C11 C12 116.9(3)
C16 C11 S1 125.5(2)
C12 C11 S1 117.6(2)
C13 C12 C11 122.1(3)
C13 C12 H12 119.0
C11 C12 H12 119.0
C14 C13 C12 119.5(3)
C14 C13 H13 120.2
C12 C13 H13 120.2
C15 C14 C13 119.7(3)
C15 C14 N5 120.1(3)
C13 C14 N5 120.1(3)
C14 C15 C16 120.3(3)
C14 C15 H15 119.8
C16 C15 H15 119.8
C15 C16 C11 121.3(3)
C15 C16 H16 119.3
C11 C16 H16 119.3
N5 C17 H17A 109.5
N5 C17 H17B 109.5
H17A C17 H17B 109.5
N5 C17 H17C 109.5
H17A C17 H17C 109.5
H17B C17 H17C 109.5
N5 C18 H18A 109.5
N5 C18 H18B 109.5
H18A C18 H18B 109.5
N5 C18 H18C 109.5
H18A C18 H18C 109.5
H18B C18 H18C 109.5
N5 C19 H19A 109.5
N5 C19 H19B 109.5
H19A C19 H19B 109.5
N5 C19 H19C 109.5
H19A C19 H19C 109.5
H19B C19 H19C 109.5
C25 C20 C21 117.9(3)
C25 C20 S2 120.7(3)
C21 C20 S2 121.4(2)
C22 C21 C20 121.7(3)
C22 C21 H21 119.1
C20 C21 H21 119.1
C21 C22 C23 119.4(3)
C21 C22 H22 120.3
C23 C22 H22 120.3
C24 C23 C22 120.1(3)
C24 C23 N6 121.7(3)
C22 C23 N6 118.2(3)
C23 C24 C25 119.6(3)
C23 C24 H24 120.2
C25 C24 H24 120.2
C20 C25 C24 121.0(3)
C20 C25 H25 119.5
C24 C25 H25 119.5
N6 C26 H26A 109.5
N6 C26 H26B 109.5
H26A C26 H26B 109.5
N6 C26 H26C 109.5
H26A C26 H26C 109.5
H26B C26 H26C 109.5
N6 C27 H27A 109.5
N6 C27 H27B 109.5
H27A C27 H27B 109.5
N6 C27 H27C 109.5
H27A C27 H27C 109.5
H27B C27 H27C 109.5
N6 C28 H28A 109.5
N6 C28 H28B 109.5
H28A C28 H28B 109.5
N6 C28 H28C 109.5
H28A C28 H28C 109.5
H28B C28 H28C 109.5
C30 C29 H29A 109.5
C30 C29 H29B 109.5
H29A C29 H29B 109.5
C30 C29 H29C 109.5
H29A C29 H29C 109.5
H29B C29 H29C 109.5
N7 C30 C29 178.9(5)

loop_
_geom_bond_atom_site_label_1
_geom_bond_atom_site_label_2
_geom_bond_distance
Pd1 C6 2.007(3)
Pd1 C1 2.012(3)
Pd1 S1 2.3392(8)
Pd1 S2 2.3668(8)
S1 C11 1.763(3)
S2 C20 1.771(3)
P1 F1 1.562(3)
P1 F2 1.572(3)
P1 F6 1.582(3)
P1 F3 1.586(3)
P1 F5 1.600(3)
P1 F4 1.606(3)
P2 F11 1.574(3)
P2 F7 1.579(3)
P2 F10 1.583(3)
P2 F9 1.584(2)
P2 F12 1.591(2)
P2 F8 1.591(3)
N1 C1 1.346(4)
N1 C2 1.380(5)
N1 C4 1.460(5)
N2 C1 1.354(4)
N2 C3 1.380(5)
N2 C5 1.448(5)
N3 C6 1.347(4)
N3 C7 1.386(4)
N3 C9 1.463(5)
N4 C6 1.346(4)
N4 C8 1.388(4)
N4 C10 1.460(4)
N5 C18 1.504(4)
N5 C17 1.505(4)
N5 C14 1.507(4)
N5 C19 1.511(4)
N6 C26 1.502(5)
N6 C23 1.502(4)
N6 C27 1.508(4)
N6 C28 1.517(5)
N7 C30 1.138(7)
C2 C3 1.328(7)
C2 H2 0.9500
C3 H3 0.9500
C4 H4A 0.9800
C4 H4B 0.9800
C4 H4C 0.9800
C5 H5A 0.9800
C5 H5B 0.9800
C5 H5C 0.9800
C7 C8 1.331(5)
C7 H7 0.9500
C8 H8 0.9500
C9 H9A 0.9800
C9 H9B 0.9800
C9 H9C 0.9800
C10 H10A 0.9800
C10 H10B 0.9800
C10 H10C 0.9800
C11 C16 1.390(5)
C11 C12 1.402(5)
C12 C13 1.383(5)
C12 H12 0.9500
C13 C14 1.382(5)
C13 H13 0.9500
C14 C15 1.378(4)
C15 C16 1.389(5)
C15 H15 0.9500
C16 H16 0.9500
C17 H17A 0.9800
C17 H17B 0.9800
C17 H17C 0.9800
C18 H18A 0.9800
C18 H18B 0.9800
C18 H18C 0.9800
C19 H19A 0.9800
C19 H19B 0.9800
C19 H19C 0.9800
C20 C25 1.385(5)
C20 C21 1.392(5)
C21 C22 1.383(5)
C21 H21 0.9500
C22 C23 1.384(5)
C22 H22 0.9500
C23 C24 1.381(5)
C24 C25 1.398(5)
C24 H24 0.9500
C25 H25 0.9500
C26 H26A 0.9800
C26 H26B 0.9800
C26 H26C 0.9800
C27 H27A 0.9800
C27 H27B 0.9800
C27 H27C 0.9800
C28 H28A 0.9800
C28 H28B 0.9800
C28 H28C 0.9800
C29 C30 1.441(7)
C29 H29A 0.9800
C29 H29B 0.9800
C29 H29C 0.9800
